data_4036000
loop_
_publ_author_name
'Gawade, Prashant M.'
'Khose, Vaibhav N.'
'Badani, Purav M.'
'Hasan, Mohammed'
'Kaabel, Sandra'
'Mobin, Shaikh M.'
'Borovkov, Victor'
'Karnik, Anil V.'

_publ_section_title
;
 Benzyne-Mediated Nonconcerted Pathway toward Synthesis of Sterically
 Crowded [5]- and [7]Oxahelicenoids, Stereochemical and Theoretical
 Studies, and Optical Resolution of Helicenoids.
;
_journal_issue 2
_journal_name_full 'The Journal of organic chemistry'
_journal_page_first 860
_journal_page_last 868
_journal_paper_doi 10.1021/acs.joc.8b02507
_journal_volume 84
_journal_year 2019
_chemical_formula_moiety 'C28 H22 O4'
_chemical_formula_sum 'C28 H22 O4'
_chemical_formula_weight 422.45
_chemical_name_systematic
;
9,9'-dimethoxy-3H,3'H-1,1'-bibenzo[f]chromene
;
_space_group_crystal_system orthorhombic
_space_group_IT_number 61
_space_group_name_Hall '-P 2ac 2ab'
_space_group_name_H-M_alt 'P b c a'
_atom_sites_solution_hydrogens geom
_atom_sites_solution_primary dual
_audit_creation_date 2017-08-08
_audit_creation_method
;
Olex2 1.2
(compiled 2017.07.20 svn.r3457 for OlexSys, GUI svn.r5370)
;
_cell_angle_alpha 90
_cell_angle_beta 90
_cell_angle_gamma 90
_cell_formula_units_Z 8
_cell_length_a 12.48030(10)
_cell_length_b 17.48770(10)
_cell_length_c 18.5699(2)
_cell_measurement_reflns_used 19462
_cell_measurement_temperature 123(2)
_cell_measurement_theta_max 67.2060
_cell_measurement_theta_min 3.4570
_cell_volume 4052.91(6)
_computing_cell_refinement 'CrysAlisPro 1.171.38.43 (Rigaku OD, 2015)'
_computing_data_collection
;
Rigaku Collection Strategy
(Daniels, L. M. (2011). Acta Cryst. A67, C143)
;
_computing_data_reduction 'CrysAlisPro 1.171.38.43 (Rigaku OD, 2015)'
_computing_molecular_graphics
;
Mercury CSD 3.9 (Macrae, C. F., et al. (2006). J. Appl. Cryst. 39, 453-457)
POV-Ray 3.7 (Persistence of Vision Pty. Ltd. (2004)) 
;
_computing_publication_material 'Olex2 (Dolomanov et al., 2009)'
_computing_structure_refinement 'ShelXL (Sheldrick, 2015)'
_computing_structure_solution 'ShelXT (Sheldrick, 2015)'
_diffrn_ambient_temperature 123.0
_diffrn_detector 'CCD plate'
_diffrn_measured_fraction_theta_full 0.992
_diffrn_measured_fraction_theta_max 0.992
_diffrn_measurement_details
;
List of Runs (angles in degrees, time in seconds):

  # Type    Start    End  Width  t~exp~   \w     \q     \k     \f   Frames
--------------------------------------------------------------------------
  1  \w   -179.00   0.00   1.00   10.00    --  -90.00  60.00-180.00  179
  2  \w   -110.00  69.00   1.00   10.00    --  -21.00  60.00 -36.00  179
  3  \w   -179.00   0.00   1.00   10.00    --  -90.00  30.00  36.00  179
  4  \w   -179.00   0.00   1.00   10.00    --  -90.00  60.00 -36.00  179
  5  \w   -179.00   0.00   1.00   10.00    --  -90.00  60.00  36.00  179
  6  \w   -179.00   0.00   1.00   10.00    --  -90.00  30.00-108.00  179
  7  \w   -179.00   0.00   1.00   10.00    --  -90.00  60.00-108.00  179
;
_diffrn_measurement_device 'four-circle diffractometer'
_diffrn_measurement_device_type 'Rigaku Saturn944+ (2x2 bin mode)'
_diffrn_measurement_method '\w scans'
_diffrn_orient_matrix_type 'CrysAlisPro convention (1999,Acta A55,543-557)'
_diffrn_orient_matrix_UB_11 0.0588892000
_diffrn_orient_matrix_UB_12 -0.0688459000
_diffrn_orient_matrix_UB_13 -0.0333572000
_diffrn_orient_matrix_UB_21 0.0045779000
_diffrn_orient_matrix_UB_22 -0.0386759000
_diffrn_orient_matrix_UB_23 0.0744338000
_diffrn_orient_matrix_UB_31 -0.1084696000
_diffrn_orient_matrix_UB_32 -0.0390265000
_diffrn_orient_matrix_UB_33 -0.0149395000
_diffrn_radiation_monochromator Confocal
_diffrn_radiation_probe x-ray
_diffrn_radiation_type CuK\a
_diffrn_radiation_wavelength 1.54184
_diffrn_reflns_av_R_equivalents 0.0305
_diffrn_reflns_av_unetI/netI 0.0126
_diffrn_reflns_Laue_measured_fraction_full 0.992
_diffrn_reflns_Laue_measured_fraction_max 0.992
_diffrn_reflns_limit_h_max 14
_diffrn_reflns_limit_h_min -14
_diffrn_reflns_limit_k_max 20
_diffrn_reflns_limit_k_min -20
_diffrn_reflns_limit_l_max 21
_diffrn_reflns_limit_l_min -21
_diffrn_reflns_number 35848
_diffrn_reflns_point_group_measured_fraction_full 0.992
_diffrn_reflns_point_group_measured_fraction_max 0.992
_diffrn_reflns_theta_full 67.327
_diffrn_reflns_theta_max 67.327
_diffrn_reflns_theta_min 4.962
_diffrn_source 'fine-focus sealed X-ray tube'
_diffrn_source_type 'Rigaku MicroMax-003'
_exptl_absorpt_coefficient_mu 0.740
_exptl_absorpt_correction_T_max 1.00000
_exptl_absorpt_correction_T_min 0.55684
_exptl_absorpt_correction_type multi-scan
_exptl_absorpt_process_details
;
CrysAlisPro 1.171.38.43 (Rigaku Oxford Diffraction, 2015)
Empirical absorption correction using spherical harmonics,
 implemented in SCALE3 ABSPACK scaling algorithm.
;
_exptl_crystal_colour 'light yellow'
_exptl_crystal_colour_modifier light
_exptl_crystal_colour_primary yellow
_exptl_crystal_density_diffrn 1.385
_exptl_crystal_description block
_exptl_crystal_F_000 1776
_exptl_crystal_size_max 0.4
_exptl_crystal_size_mid 0.17
_exptl_crystal_size_min 0.15
_refine_diff_density_max 0.351
_refine_diff_density_min -0.208
_refine_diff_density_rms 0.040
_refine_ls_extinction_method none
_refine_ls_goodness_of_fit_ref 1.032
_refine_ls_hydrogen_treatment constr
_refine_ls_matrix_type full
_refine_ls_number_parameters 291
_refine_ls_number_reflns 3610
_refine_ls_number_restraints 0
_refine_ls_restrained_S_all 1.032
_refine_ls_R_factor_all 0.0450
_refine_ls_R_factor_gt 0.0427
_refine_ls_shift/su_max 0.000
_refine_ls_shift/su_mean 0.000
_refine_ls_structure_factor_coef Fsqd
_refine_ls_weighting_details 'w=1/[\s^2^(Fo^2^)+(0.0690P)^2^+1.7305P] where P=(Fo^2^+2Fc^2^)/3'
_refine_ls_weighting_scheme calc
_refine_ls_wR_factor_gt 0.1159
_refine_ls_wR_factor_ref 0.1180
_reflns_Friedel_coverage 0.000
_reflns_number_gt 3388
_reflns_number_total 3610
_reflns_threshold_expression 'I > 2\s(I)'
_cod_data_source_file jo8b02507_si_002.cif
_cod_data_source_block compound_1
_cod_database_code 4036000
_shelx_shelxl_version_number 2016/6
_chemical_oxdiff_formula 'C26 H12 O2'
_shelx_space_group_comment
;
The symmetry employed for this shelxl refinement is uniquely defined
by the following loop, which should always be used as a source of
symmetry information in preference to the above space-group names.
They are only intended as comments.
;
_reflns_odcompleteness_completeness 99.24
_reflns_odcompleteness_iscentric 1
_reflns_odcompleteness_theta 67.21
_olex2_refinement_description
;
1. Fixed Uiso
 At 1.2 times of:
  All C(H) groups, All C(H,H) groups
 At 1.5 times of:
  All C(H,H,H) groups
2.a Secondary CH2 refined with riding coordinates:
 C3(H3A,H3B), C3S(H3SA,H3SB)
2.b Aromatic/amide H refined with riding coordinates:
 C10(H10), C8(H8), C7(H7), C6(H6), C5(H5), C2(H2), C2S(H2S), C5S(H5S),
 C6S(H6S), C7S(H7S), C8S(H8S), C10S(H10S)
2.c Idealised Me refined as rotating group:
 C11(H11A,H11B,H11C), C11S(H11D,H11E,H11F)
;
_olex2_submission_special_instructions 'No special instructions were received'
_oxdiff_exptl_absorpt_empirical_details
;
Empirical correction (ABSPACK) includes:
- Absorption correction using spherical harmonics
- Frame scaling
- Detector area scaling
;
_oxdiff_exptl_absorpt_empirical_full_max 1.502
_oxdiff_exptl_absorpt_empirical_full_min 0.536

loop_
_space_group_symop_operation_xyz
'x, y, z'
'-x+1/2, -y, z+1/2'
'-x, y+1/2, -z+1/2'
'x+1/2, -y+1/2, -z'
'-x, -y, -z'
'x-1/2, y, -z-1/2'
'x, -y-1/2, z-1/2'
'-x-1/2, y-1/2, z'

loop_
_atom_site_label
_atom_site_type_symbol
_atom_site_fract_x
_atom_site_fract_y
_atom_site_fract_z
_atom_site_U_iso_or_equiv
_atom_site_adp_type
_atom_site_occupancy
_atom_site_site_symmetry_order
_atom_site_calc_flag
_atom_site_refinement_flags_posn
C10 C 0.59775(11) 0.34667(8) 0.55736(8) 0.0261(3) Uani 1 1 d .
H10 H 0.658881 0.320400 0.575183 0.031 Uiso 1 1 calc R
C9 C 0.51391(12) 0.36351(8) 0.60315(8) 0.0293(3) Uani 1 1 d .
C8 C 0.42260(12) 0.40309(8) 0.57850(9) 0.0336(4) Uani 1 1 d .
H8 H 0.366182 0.415298 0.610857 0.040 Uiso 1 1 calc R
C7 C 0.41599(12) 0.42354(8) 0.50836(9) 0.0324(3) Uani 1 1 d .
H7 H 0.354484 0.450489 0.492100 0.039 Uiso 1 1 calc R
C6 C 0.48682(12) 0.42383(8) 0.38491(9) 0.0333(4) Uani 1 1 d .
H6 H 0.424874 0.450522 0.369049 0.040 Uiso 1 1 calc R
C5 C 0.56317(13) 0.40349(8) 0.33632(8) 0.0332(4) Uani 1 1 d .
H5 H 0.553523 0.414181 0.286579 0.040 Uiso 1 1 calc R
C3 C 0.79413(14) 0.28186(9) 0.32601(8) 0.0373(4) Uani 1 1 d .
H3A H 0.850607 0.274682 0.289187 0.045 Uiso 1 1 calc R
H3B H 0.748826 0.235395 0.326740 0.045 Uiso 1 1 calc R
C2 C 0.84422(12) 0.29312(8) 0.39778(8) 0.0292(3) Uani 1 1 d .
H2 H 0.915978 0.277294 0.406093 0.035 Uiso 1 1 calc R
C2S C 0.87207(11) 0.27030(8) 0.55565(8) 0.0279(3) Uani 1 1 d .
H2S H 0.868288 0.222306 0.531817 0.033 Uiso 1 1 calc R
C3S C 0.91691(13) 0.27583(9) 0.62996(8) 0.0340(4) Uani 1 1 d .
H3SA H 0.913850 0.225124 0.653573 0.041 Uiso 1 1 calc R
H3SB H 0.992851 0.291996 0.627625 0.041 Uiso 1 1 calc R
C5S C 0.83634(13) 0.46318(10) 0.68430(8) 0.0352(4) Uani 1 1 d .
H5S H 0.832751 0.456163 0.734971 0.042 Uiso 1 1 calc R
C6S C 0.83028(13) 0.53489(9) 0.65520(9) 0.0378(4) Uani 1 1 d .
H6S H 0.819459 0.577636 0.685921 0.045 Uiso 1 1 calc R
C7S C 0.84383(13) 0.62045(9) 0.54979(10) 0.0382(4) Uani 1 1 d .
H7S H 0.839024 0.663590 0.580709 0.046 Uiso 1 1 calc R
C8S C 0.85428(13) 0.63191(8) 0.47798(10) 0.0367(4) Uani 1 1 d .
H8S H 0.857064 0.682318 0.458991 0.044 Uiso 1 1 calc R
C9S C 0.86100(11) 0.56800(8) 0.43169(9) 0.0306(3) Uani 1 1 d .
C10S C 0.85745(10) 0.49483(8) 0.45843(8) 0.0255(3) Uani 1 1 d .
H10S H 0.862255 0.452644 0.426365 0.031 Uiso 1 1 calc R
C11 C 0.59190(14) 0.29635(11) 0.70246(9) 0.0423(4) Uani 1 1 d .
H11A H 0.591637 0.246948 0.677554 0.063 Uiso 1 1 calc GR
H11B H 0.579971 0.288238 0.754061 0.063 Uiso 1 1 calc GR
H11C H 0.661262 0.321470 0.695218 0.063 Uiso 1 1 calc GR
C11S C 0.88181(15) 0.52333(10) 0.31135(9) 0.0404(4) Uani 1 1 d .
H11D H 0.890670 0.542845 0.262244 0.061 Uiso 1 1 calc GR
H11E H 0.817758 0.491000 0.313643 0.061 Uiso 1 1 calc GR
H11F H 0.944880 0.493138 0.324760 0.061 Uiso 1 1 calc GR
O1 O 0.50899(9) 0.34334(6) 0.67426(6) 0.0369(3) Uani 1 1 d .
O1S O 0.87033(9) 0.58588(6) 0.35995(6) 0.0381(3) Uani 1 1 d .
O4 O 0.72945(9) 0.34756(6) 0.30779(5) 0.0348(3) Uani 1 1 d .
O4S O 0.85632(9) 0.33041(6) 0.67137(5) 0.0333(3) Uani 1 1 d .
C6A C 0.49831(11) 0.40586(8) 0.45851(8) 0.0284(3) Uani 1 1 d .
C4A C 0.65670(12) 0.36642(8) 0.36046(8) 0.0288(3) Uani 1 1 d .
C1 C 0.78742(11) 0.32577(7) 0.45068(7) 0.0245(3) Uani 1 1 d .
C4AS C 0.84795(11) 0.40015(8) 0.63824(8) 0.0287(3) Uani 1 1 d .
C6AS C 0.83983(12) 0.54637(9) 0.58026(9) 0.0315(3) Uani 1 1 d .
C10A C 0.84670(10) 0.48164(8) 0.53336(8) 0.0248(3) Uani 1 1 d .
C10B C 0.84476(11) 0.40664(8) 0.56365(8) 0.0248(3) Uani 1 1 d .
C1S C 0.83729(11) 0.33376(8) 0.52307(8) 0.0248(3) Uani 1 1 d .
C4 C 0.67739(11) 0.35247(7) 0.43305(7) 0.0250(3) Uani 1 1 d .
C12 C 0.59311(11) 0.36838(7) 0.48384(8) 0.0251(3) Uani 1 1 d .

loop_
_atom_site_aniso_label
_atom_site_aniso_U_11
_atom_site_aniso_U_22
_atom_site_aniso_U_33
_atom_site_aniso_U_23
_atom_site_aniso_U_13
_atom_site_aniso_U_12
C10 0.0234(7) 0.0229(7) 0.0320(8) -0.0033(5) -0.0003(6) -0.0026(5)
C9 0.0288(8) 0.0258(7) 0.0334(8) -0.0057(6) 0.0032(6) -0.0066(6)
C8 0.0259(7) 0.0277(7) 0.0473(9) -0.0094(6) 0.0053(7) -0.0023(6)
C7 0.0237(7) 0.0218(7) 0.0518(10) -0.0037(6) -0.0007(6) -0.0013(6)
C6 0.0286(8) 0.0258(7) 0.0454(9) 0.0055(6) -0.0075(6) -0.0019(6)
C5 0.0366(8) 0.0305(8) 0.0325(8) 0.0069(6) -0.0069(6) -0.0054(6)
C3 0.0453(9) 0.0371(8) 0.0294(8) -0.0053(6) 0.0011(7) 0.0058(7)
C2 0.0320(8) 0.0272(7) 0.0286(8) -0.0010(6) 0.0010(6) 0.0032(6)
C2S 0.0285(7) 0.0246(7) 0.0306(7) 0.0009(6) -0.0006(6) 0.0022(6)
C3S 0.0352(8) 0.0331(8) 0.0338(8) 0.0048(6) -0.0026(6) 0.0050(6)
C5S 0.0349(8) 0.0435(9) 0.0271(8) -0.0082(6) -0.0021(6) 0.0015(7)
C6S 0.0401(9) 0.0357(8) 0.0377(9) -0.0149(7) -0.0042(7) 0.0035(7)
C7S 0.0380(9) 0.0244(7) 0.0520(10) -0.0105(7) -0.0053(7) 0.0010(6)
C8S 0.0337(8) 0.0220(7) 0.0545(10) 0.0027(7) -0.0015(7) -0.0014(6)
C9S 0.0227(7) 0.0277(7) 0.0416(9) 0.0049(6) -0.0006(6) -0.0010(5)
C10S 0.0192(6) 0.0231(7) 0.0342(8) -0.0012(6) -0.0007(5) 0.0011(5)
C11 0.0410(9) 0.0572(11) 0.0287(8) 0.0022(7) 0.0019(7) -0.0007(8)
C11S 0.0449(10) 0.0406(9) 0.0356(9) 0.0075(7) 0.0002(7) 0.0008(7)
O1 0.0353(6) 0.0450(6) 0.0304(6) -0.0050(5) 0.0056(4) -0.0030(5)
O1S 0.0395(6) 0.0323(6) 0.0423(6) 0.0106(5) 0.0007(5) -0.0003(5)
O4 0.0399(6) 0.0388(6) 0.0257(5) 0.0015(4) 0.0008(4) 0.0011(5)
O4S 0.0375(6) 0.0356(6) 0.0267(5) 0.0035(4) -0.0015(4) 0.0008(5)
C6A 0.0253(7) 0.0192(6) 0.0407(9) 0.0002(6) -0.0030(6) -0.0036(5)
C4A 0.0318(8) 0.0270(7) 0.0277(7) 0.0011(6) -0.0012(6) -0.0057(6)
C1 0.0287(7) 0.0187(6) 0.0259(7) 0.0002(5) -0.0010(6) -0.0002(5)
C4AS 0.0244(7) 0.0321(8) 0.0294(8) -0.0001(6) -0.0011(5) -0.0007(6)
C6AS 0.0280(7) 0.0277(7) 0.0390(8) -0.0074(6) -0.0037(6) 0.0012(6)
C10A 0.0175(6) 0.0235(7) 0.0335(8) -0.0039(6) -0.0017(5) 0.0010(5)
C10B 0.0203(6) 0.0263(7) 0.0279(7) -0.0021(5) -0.0010(5) 0.0007(5)
C1S 0.0221(7) 0.0254(7) 0.0269(7) 0.0002(5) 0.0028(5) 0.0016(5)
C4 0.0274(7) 0.0202(6) 0.0273(7) 0.0008(5) -0.0029(6) -0.0035(5)
C12 0.0238(7) 0.0175(6) 0.0340(8) -0.0025(5) -0.0005(6) -0.0038(5)

loop_
_atom_type_symbol
_atom_type_description
_atom_type_scat_dispersion_real
_atom_type_scat_dispersion_imag
_atom_type_scat_source
C C 0.0181 0.0091 'International Tables Vol C Tables 4.2.6.8 and 6.1.1.4'
H H 0.0000 0.0000 'International Tables Vol C Tables 4.2.6.8 and 6.1.1.4'
O O 0.0492 0.0322 'International Tables Vol C Tables 4.2.6.8 and 6.1.1.4'

loop_
_geom_angle_atom_site_label_1
_geom_angle_atom_site_label_2
_geom_angle_atom_site_label_3
_geom_angle
C9 C10 H10 119.8
C9 C10 C12 120.33(13)
C12 C10 H10 119.8
C10 C9 C8 121.17(14)
O1 C9 C10 125.00(14)
O1 C9 C8 113.81(13)
C9 C8 H8 120.3
C7 C8 C9 119.45(14)
C7 C8 H8 120.3
C8 C7 H7 119.1
C8 C7 C6A 121.80(14)
C6A C7 H7 119.1
C5 C6 H6 119.5
C5 C6 C6A 120.93(14)
C6A C6 H6 119.5
C6 C5 H5 120.3
C6 C5 C4A 119.33(14)
C4A C5 H5 120.3
H3A C3 H3B 108.2
C2 C3 H3A 109.7
C2 C3 H3B 109.7
O4 C3 H3A 109.7
O4 C3 H3B 109.7
O4 C3 C2 109.87(12)
C3 C2 H2 120.3
C1 C2 C3 119.48(14)
C1 C2 H2 120.3
C3S C2S H2S 120.4
C1S C2S H2S 120.4
C1S C2S C3S 119.11(13)
C2S C3S H3SA 109.7
C2S C3S H3SB 109.7
H3SA C3S H3SB 108.2
O4S C3S C2S 109.87(12)
O4S C3S H3SA 109.7
O4S C3S H3SB 109.7
C6S C5S H5S 120.5
C6S C5S C4AS 119.04(14)
C4AS C5S H5S 120.5
C5S C6S H6S 119.5
C5S C6S C6AS 121.03(14)
C6AS C6S H6S 119.5
C8S C7S H7S 118.9
C8S C7S C6AS 122.19(14)
C6AS C7S H7S 118.9
C7S C8S H8S 120.4
C7S C8S C9S 119.18(14)
C9S C8S H8S 120.4
C10S C9S C8S 121.02(15)
C10S C9S O1S 124.45(14)
O1S C9S C8S 114.53(13)
C9S C10S H10S 119.7
C9S C10S C10A 120.66(13)
C10A C10S H10S 119.7
H11A C11 H11B 109.5
H11A C11 H11C 109.5
H11B C11 H11C 109.5
O1 C11 H11A 109.5
O1 C11 H11B 109.5
O1 C11 H11C 109.5
H11D C11S H11E 109.5
H11D C11S H11F 109.5
H11E C11S H11F 109.5
O1S C11S H11D 109.5
O1S C11S H11E 109.5
O1S C11S H11F 109.5
C9 O1 C11 118.16(12)
C9S O1S C11S 116.62(12)
C4A O4 C3 113.16(11)
C4AS O4S C3S 112.97(11)
C7 C6A C12 118.96(14)
C6 C6A C7 120.73(14)
C6 C6A C12 120.30(14)
O4 C4A C5 115.55(13)
O4 C4A C4 121.58(13)
C4 C4A C5 122.81(14)
C2 C1 C1S 118.78(13)
C2 C1 C4 117.46(13)
C4 C1 C1S 123.76(12)
O4S C4AS C5S 115.70(13)
O4S C4AS C10B 121.48(13)
C10B C4AS C5S 122.71(14)
C6S C6AS C7S 121.86(14)
C6S C6AS C10A 119.53(14)
C7S C6AS C10A 118.62(15)
C10S C10A C6AS 118.33(13)
C10S C10A C10B 122.57(13)
C10B C10A C6AS 119.08(13)
C4AS C10B C10A 117.85(13)
C4AS C10B C1S 115.96(13)
C10A C10B C1S 126.18(13)
C2S C1S C1 117.83(12)
C2S C1S C10B 117.59(13)
C10B C1S C1 124.46(12)
C4A C4 C1 116.03(13)
C4A C4 C12 117.66(13)
C12 C4 C1 126.24(12)
C10 C12 C6A 118.19(13)
C10 C12 C4 123.30(13)
C6A C12 C4 118.48(13)

loop_
_geom_bond_atom_site_label_1
_geom_bond_atom_site_label_2
_geom_bond_distance
C10 H10 0.9500
C10 C9 1.380(2)
C10 C12 1.418(2)
C9 C8 1.410(2)
C9 O1 1.3683(19)
C8 H8 0.9500
C8 C7 1.353(2)
C7 H7 0.9500
C7 C6A 1.417(2)
C6 H6 0.9500
C6 C5 1.360(2)
C6 C6A 1.410(2)
C5 H5 0.9500
C5 C4A 1.409(2)
C3 H3A 0.9900
C3 H3B 0.9900
C3 C2 1.485(2)
C3 O4 1.4444(19)
C2 H2 0.9500
C2 C1 1.339(2)
C2S H2S 0.9500
C2S C3S 1.492(2)
C2S C1S 1.336(2)
C3S H3SA 0.9900
C3S H3SB 0.9900
C3S O4S 1.4400(18)
C5S H5S 0.9500
C5S C6S 1.367(2)
C5S C4AS 1.403(2)
C6S H6S 0.9500
C6S C6AS 1.411(2)
C7S H7S 0.9500
C7S C8S 1.355(2)
C7S C6AS 1.414(2)
C8S H8S 0.9500
C8S C9S 1.413(2)
C9S C10S 1.373(2)
C9S O1S 1.3732(19)
C10S H10S 0.9500
C10S C10A 1.417(2)
C11 H11A 0.9800
C11 H11B 0.9800
C11 H11C 0.9800
C11 O1 1.421(2)
C11S H11D 0.9800
C11S H11E 0.9800
C11S H11F 0.9800
C11S O1S 1.425(2)
O4 C4A 1.3747(18)
O4S C4AS 1.3701(18)
C6A C12 1.432(2)
C4A C4 1.394(2)
C1 C1S 1.4879(19)
C1 C4 1.487(2)
C4AS C10B 1.390(2)
C6AS C10A 1.431(2)
C10A C10B 1.427(2)
C10B C1S 1.4835(19)
C4 C12 1.440(2)
